data_7100130
loop_
_publ_author_name
'Villar, Amparo'
'Hovelmann, Claas H.'
'Nieger, Martin'
'Muniz, Kilian'

_publ_section_title
;
First Direct Osmium-Catalysed Ketamination of Alkenes
;
_journal_name_full 'Chemical Communications'
_journal_paper_doi 10.1039/b505278p
_journal_year 2005
_chemical_formula_moiety 'C21 H19 N O3 S'
_chemical_formula_sum 'C21 H19 N O3 S'
_chemical_formula_weight 365.43
_space_group_IT_number 14
_symmetry_cell_setting monoclinic
_symmetry_space_group_name_Hall '-P 2yn'
_symmetry_space_group_name_H-M 'P 1 21/n 1'
_cell_angle_alpha 90.00
_cell_angle_beta 101.681(1)
_cell_angle_gamma 90.00
_cell_formula_units_Z 4
_cell_length_a 12.6115(1)
_cell_length_b 5.9741(1)
_cell_length_c 24.2313(2)
_cell_measurement_temperature 123(2)
_cell_volume 1787.83(4)
_diffrn_ambient_temperature 123(2)
_exptl_crystal_density_diffrn 1.358
_cod_original_sg_symbol_H-M 'P 21/n'
_cod_database_code 7100130

loop_
_symmetry_equiv_pos_as_xyz
'x, y, z'
'-x+1/2, y+1/2, -z+1/2'
'-x, -y, -z'
'x-1/2, -y-1/2, z-1/2'

loop_
_atom_site_label
_atom_site_type_symbol
_atom_site_fract_x
_atom_site_fract_y
_atom_site_fract_z
_atom_site_U_iso_or_equiv
_atom_site_adp_type
_atom_site_occupancy
_atom_site_symmetry_multiplicity
_atom_site_calc_flag
_atom_site_refinement_flags
_atom_site_disorder_assembly
_atom_site_disorder_group
O1 O 0.37546(7) 0.49277(15) 0.48338(4) 0.0244(2) Uani 1 1 d . . .
C1 C 0.31367(9) 0.3550(2) 0.49594(5) 0.0174(2) Uani 1 1 d . . .
C11 C 0.19576(9) 0.3648(2) 0.47053(5) 0.0178(2) Uani 1 1 d . . .
C12 C 0.12559(9) 0.1865(2) 0.47270(5) 0.0212(3) Uani 1 1 d . . .
H12 H 0.1524 0.0510 0.4908 0.025 Uiso 1 1 calc R . .
C13 C 0.01629(10) 0.2064(2) 0.44836(5) 0.0256(3) Uani 1 1 d . . .
H13 H -0.0313 0.0842 0.4496 0.031 Uiso 1 1 calc R . .
C14 C -0.02335(10) 0.4046(2) 0.42223(6) 0.0272(3) Uani 1 1 d . . .
H14 H -0.0984 0.4193 0.4065 0.033 Uiso 1 1 calc R . .
C15 C 0.04641(10) 0.5810(2) 0.41908(6) 0.0277(3) Uani 1 1 d . . .
H15 H 0.0193 0.7157 0.4006 0.033 Uiso 1 1 calc R . .
C16 C 0.15594(10) 0.5618(2) 0.44280(5) 0.0229(3) Uani 1 1 d . . .
H16 H 0.2037 0.6825 0.4402 0.027 Uiso 1 1 calc R . .
C2 C 0.35588(9) 0.17698(19) 0.54078(5) 0.0168(2) Uani 1 1 d . . .
H2 H 0.3303 0.0263 0.5257 0.020 Uiso 1 1 calc R . .
C21 C 0.31183(9) 0.2233(2) 0.59384(5) 0.0172(2) Uani 1 1 d . . .
C22 C 0.33489(10) 0.4251(2) 0.62265(5) 0.0212(3) Uani 1 1 d . . .
H22 H 0.3777 0.5350 0.6091 0.025 Uiso 1 1 calc R . .
C23 C 0.29535(11) 0.4657(2) 0.67110(6) 0.0268(3) Uani 1 1 d . . .
H23 H 0.3120 0.6028 0.6908 0.032 Uiso 1 1 calc R . .
C24 C 0.23159(11) 0.3075(2) 0.69104(6) 0.0290(3) Uani 1 1 d . . .
H24 H 0.2036 0.3374 0.7239 0.035 Uiso 1 1 calc R . .
C25 C 0.20899(10) 0.1057(2) 0.66280(6) 0.0271(3) Uani 1 1 d . . .
H25 H 0.1659 -0.0034 0.6764 0.033 Uiso 1 1 calc R . .
C26 C 0.24945(9) 0.0631(2) 0.61449(5) 0.0212(3) Uani 1 1 d . . .
H26 H 0.2345 -0.0759 0.5955 0.025 Uiso 1 1 calc R . .
N3 N 0.47377(8) 0.18465(17) 0.54959(4) 0.0182(2) Uani 1 1 d D . .
H3 H 0.5026(11) 0.294(2) 0.5361(6) 0.022 Uiso 1 1 d D . .
S3 S 0.55149(2) 0.02488(5) 0.593418(12) 0.01718(9) Uani 1 1 d . . .
O31 O 0.49434(7) -0.18010(15) 0.59710(4) 0.0243(2) Uani 1 1 d . . .
O32 O 0.65456(7) 0.02185(14) 0.57676(4) 0.02125(19) Uani 1 1 d . . .
C31 C 0.57214(9) 0.1551(2) 0.66020(5) 0.0190(2) Uani 1 1 d . . .
C32 C 0.62688(10) 0.3591(2) 0.66759(5) 0.0237(3) Uani 1 1 d . . .
H32 H 0.6539 0.4246 0.6375 0.028 Uiso 1 1 calc R . .
C33 C 0.64142(11) 0.4653(2) 0.71953(6) 0.0276(3) Uani 1 1 d . . .
H33 H 0.6793 0.6036 0.7249 0.033 Uiso 1 1 calc R . .
C34 C 0.60118(10) 0.3718(3) 0.76392(5) 0.0287(3) Uani 1 1 d . . .
C35 C 0.54760(11) 0.1673(3) 0.75552(6) 0.0306(3) Uani 1 1 d . . .
H35 H 0.5208 0.1010 0.7856 0.037 Uiso 1 1 calc R . .
C36 C 0.53263(10) 0.0582(2) 0.70373(5) 0.0254(3) Uani 1 1 d . . .
H36 H 0.4957 -0.0812 0.6984 0.030 Uiso 1 1 calc R . .
C37 C 0.61568(14) 0.4910(3) 0.81982(7) 0.0450(4) Uani 1 1 d . . .
H37A H 0.6806 0.4340 0.8452 0.068 Uiso 1 1 calc R . .
H37B H 0.5522 0.4643 0.8365 0.068 Uiso 1 1 calc R . .
H37C H 0.6236 0.6520 0.8141 0.068 Uiso 1 1 calc R . .

loop_
_atom_site_aniso_label
_atom_site_aniso_U_11
_atom_site_aniso_U_22
_atom_site_aniso_U_33
_atom_site_aniso_U_23
_atom_site_aniso_U_13
_atom_site_aniso_U_12
O1 0.0183(4) 0.0256(5) 0.0287(5) 0.0080(4) 0.0031(4) -0.0051(3)
C1 0.0173(5) 0.0186(5) 0.0165(5) -0.0005(4) 0.0040(4) -0.0018(4)
C11 0.0164(5) 0.0215(6) 0.0158(5) 0.0008(4) 0.0037(4) -0.0004(4)
C12 0.0190(6) 0.0234(6) 0.0205(6) 0.0039(5) 0.0022(4) -0.0024(5)
C13 0.0184(6) 0.0318(7) 0.0258(6) 0.0051(5) 0.0025(5) -0.0062(5)
C14 0.0162(6) 0.0385(8) 0.0256(6) 0.0063(6) 0.0013(5) 0.0005(5)
C15 0.0236(6) 0.0287(7) 0.0296(7) 0.0095(5) 0.0026(5) 0.0044(5)
C16 0.0210(6) 0.0219(6) 0.0258(6) 0.0036(5) 0.0045(5) -0.0014(5)
C2 0.0141(5) 0.0181(5) 0.0177(5) 0.0003(4) 0.0019(4) -0.0023(4)
C21 0.0139(5) 0.0202(6) 0.0168(5) 0.0028(4) 0.0014(4) -0.0002(4)
C22 0.0208(6) 0.0199(6) 0.0225(6) 0.0012(5) 0.0030(5) -0.0012(5)
C23 0.0299(7) 0.0274(7) 0.0223(6) -0.0024(5) 0.0033(5) 0.0039(5)
C24 0.0284(6) 0.0405(8) 0.0191(6) 0.0037(5) 0.0075(5) 0.0065(6)
C25 0.0221(6) 0.0360(7) 0.0239(6) 0.0092(6) 0.0063(5) -0.0025(5)
C26 0.0180(5) 0.0233(6) 0.0212(6) 0.0035(5) 0.0012(4) -0.0031(5)
N3 0.0140(4) 0.0203(5) 0.0199(5) 0.0043(4) 0.0027(4) -0.0017(4)
S3 0.01647(15) 0.01668(15) 0.01769(16) 0.00065(10) 0.00176(11) -0.00055(10)
O31 0.0266(4) 0.0178(4) 0.0273(5) 0.0015(3) 0.0029(4) -0.0037(3)
O32 0.0171(4) 0.0243(4) 0.0219(4) -0.0015(3) 0.0029(3) 0.0022(3)
C31 0.0175(5) 0.0204(6) 0.0178(5) 0.0006(5) 0.0009(4) 0.0012(4)
C32 0.0244(6) 0.0240(6) 0.0230(6) -0.0007(5) 0.0057(5) -0.0028(5)
C33 0.0249(6) 0.0289(7) 0.0282(7) -0.0072(5) 0.0033(5) -0.0036(5)
C34 0.0207(6) 0.0429(8) 0.0208(6) -0.0056(6) 0.0001(5) 0.0025(6)
C35 0.0296(7) 0.0435(8) 0.0190(6) 0.0033(6) 0.0054(5) -0.0026(6)
C36 0.0244(6) 0.0285(7) 0.0230(6) 0.0038(5) 0.0042(5) -0.0027(5)
C37 0.0398(8) 0.0686(12) 0.0264(8) -0.0186(8) 0.0063(6) -0.0085(8)

loop_
_geom_bond_atom_site_label_1
_geom_bond_atom_site_label_2
_geom_bond_distance
_geom_bond_site_symmetry_2
_geom_bond_publ_flag
O1 C1 1.2136(14) . ?
C1 C11 1.4909(15) . ?
C1 C2 1.5366(16) . ?
C11 C12 1.3925(16) . ?
C11 C16 1.3972(17) . ?
C12 C13 1.3902(16) . ?
C12 H12 0.9500 . ?
C13 C14 1.3871(19) . ?
C13 H13 0.9500 . ?
C14 C15 1.3848(19) . ?
C14 H14 0.9500 . ?
C15 C16 1.3893(17) . ?
C15 H15 0.9500 . ?
C16 H16 0.9500 . ?
C2 N3 1.4593(14) . ?
C2 C21 1.5258(16) . ?
C2 H2 1.0000 . ?
C21 C22 1.3939(17) . ?
C21 C26 1.3946(16) . ?
C22 C23 1.3866(19) . ?
C22 H22 0.9500 . ?
C23 C24 1.390(2) . ?
C23 H23 0.9500 . ?
C24 C25 1.387(2) . ?
C24 H24 0.9500 . ?
C25 C26 1.3918(19) . ?
C25 H25 0.9500 . ?
C26 H26 0.9500 . ?
N3 S3 1.6056(10) . ?
N3 H3 0.845(13) . ?
S3 O31 1.4329(9) . ?
S3 O32 1.4371(9) . ?
S3 C31 1.7668(12) . ?
C31 C36 1.3817(18) . ?
C31 C32 1.3940(17) . ?
C32 C33 1.3881(18) . ?
C32 H32 0.9500 . ?
C33 C34 1.395(2) . ?
C33 H33 0.9500 . ?
C34 C35 1.391(2) . ?
C34 C37 1.508(2) . ?
C35 C36 1.3926(19) . ?
C35 H35 0.9500 . ?
C36 H36 0.9500 . ?
C37 H37A 0.9800 . ?
C37 H37B 0.9800 . ?
C37 H37C 0.9800 . ?

loop_
_cod_related_entry_id
_cod_related_entry_database
_cod_related_entry_code
1 ChemSpider 9123755
